data_4035126
loop_
_publ_author_name
'Gillen, Dermot M.'
'Hawes, Chris S.'
'Gunnlaugsson, Thorfinnur'

_publ_section_title
;
 Solution-State Anion Recognition, and Structural Studies, of a Series of
 Electron-Rich meta-Phenylene Bis(phenylurea) Receptors and Their
 Self-Assembled Structures.
;
_journal_issue 17
_journal_name_full 'The Journal of organic chemistry'
_journal_page_first 10398
_journal_page_last 10408
_journal_paper_doi 10.1021/acs.joc.8b01481
_journal_volume 83
_journal_year 2018
_chemical_formula_moiety '6(C22 H22 N4 O4), 6(C16 H36 N), 2(C0.5 H0.5 Cl1.5), 4(H1.5 O4 P1)'
_chemical_formula_sum 'C229 H355 Cl3 N30 O40 P4'
_chemical_formula_weight 4398.64
_space_group_crystal_system trigonal
_space_group_IT_number 161
_space_group_name_Hall 'R 3 -2"c'
_space_group_name_H-M_alt 'R 3 c :H'
_atom_sites_solution_hydrogens geom
_atom_sites_solution_primary direct
_audit_creation_date 2015-06-27
_audit_creation_method
;
Olex2 1.2
(compiled 2015.01.26 svn.r3150 for OlexSys, GUI svn.r4998)
;
_cell_angle_alpha 90
_cell_angle_beta 90
_cell_angle_gamma 120
_cell_formula_units_Z 3
_cell_length_a 22.0110(7)
_cell_length_b 22.0110(7)
_cell_length_c 42.9761(14)
_cell_measurement_reflns_used 9515
_cell_measurement_temperature 100(2)
_cell_measurement_theta_max 24.35
_cell_measurement_theta_min 2.84
_cell_volume 18031.7(10)
_computing_cell_refinement 'SAINT v8.34A (Bruker, 2013)'
_computing_data_reduction 'SAINT v8.34A (Bruker, 2013)'
_computing_molecular_graphics 'Olex2 (Dolomanov et al., 2009)'
_computing_publication_material 'Olex2 (Dolomanov et al., 2009)'
_computing_structure_refinement 'ShelXL (Sheldrick, 2008)'
_computing_structure_solution 'ShelXT (Sheldrick, 2015)'
_diffrn_ambient_temperature 100
_diffrn_detector_area_resol_mean 8
_diffrn_measured_fraction_theta_full 1.000
_diffrn_measured_fraction_theta_max 0.997
_diffrn_measurement_device_type 'Bruker APEX-II CCD'
_diffrn_measurement_method '\f and \w scans'
_diffrn_radiation_monochromator graphite
_diffrn_radiation_type MoK\a
_diffrn_radiation_wavelength 0.71073
_diffrn_reflns_av_R_equivalents 0.0611
_diffrn_reflns_av_unetI/netI 0.0412
_diffrn_reflns_Laue_measured_fraction_full 1.000
_diffrn_reflns_Laue_measured_fraction_max 0.997
_diffrn_reflns_limit_h_max 29
_diffrn_reflns_limit_h_min -29
_diffrn_reflns_limit_k_max 21
_diffrn_reflns_limit_k_min -28
_diffrn_reflns_limit_l_max 57
_diffrn_reflns_limit_l_min -57
_diffrn_reflns_number 70836
_diffrn_reflns_point_group_measured_fraction_full 0.999
_diffrn_reflns_point_group_measured_fraction_max 0.995
_diffrn_reflns_theta_full 26.000
_diffrn_reflns_theta_max 28.330
_diffrn_reflns_theta_min 1.850
_diffrn_source 'sealed tube'
_diffrn_standards_number 0
_exptl_absorpt_coefficient_mu 0.140
_exptl_absorpt_correction_T_max 0.4311
_exptl_absorpt_correction_T_min 0.3676
_exptl_absorpt_correction_type multi-scan
_exptl_absorpt_process_details
;
SADABS-2014/5 (Bruker,2014/5) was used for absorption correction.
 wR2(int) was 0.0647 before and 0.0581 after correction. The Ratio 
 of minimum to maximum transmission is 0.8781. The \l/2 correction
 factor is 0.00150.
;
_exptl_crystal_colour colourless
_exptl_crystal_colour_primary colourless
_exptl_crystal_density_diffrn 1.215
_exptl_crystal_density_method 'not measured'
_exptl_crystal_description block
_exptl_crystal_F_000 7110
_exptl_crystal_size_max 0.33
_exptl_crystal_size_mid 0.28
_exptl_crystal_size_min 0.18
_refine_diff_density_max 0.429
_refine_diff_density_min -0.493
_refine_diff_density_rms 0.058
_refine_ls_abs_structure_details
;
 Flack x determined using 3146 quotients [(I+)-(I-)]/[(I+)+(I-)]
 (Parsons, Flack and Wagner, Acta Cryst. B69 (2013) 249-259).
;
_refine_ls_abs_structure_Flack 0.11(3)
_refine_ls_extinction_method none
_refine_ls_goodness_of_fit_ref 1.043
_refine_ls_hydrogen_treatment constr
_refine_ls_matrix_type full
_refine_ls_number_parameters 474
_refine_ls_number_reflns 9954
_refine_ls_number_restraints 3
_refine_ls_restrained_S_all 1.043
_refine_ls_R_factor_all 0.0792
_refine_ls_R_factor_gt 0.0550
_refine_ls_shift/su_max 0.001
_refine_ls_shift/su_mean 0.000
_refine_ls_structure_factor_coef Fsqd
_refine_ls_weighting_details 'w=1/[\s^2^(Fo^2^)+(0.0960P)^2^+9.3580P] where P=(Fo^2^+2Fc^2^)/3'
_refine_ls_weighting_scheme calc
_refine_ls_wR_factor_gt 0.1422
_refine_ls_wR_factor_ref 0.1612
_reflns_Friedel_coverage 0.993
_reflns_Friedel_fraction_full 0.998
_reflns_Friedel_fraction_max 0.993
_reflns_number_gt 7602
_reflns_number_total 9954
_reflns_threshold_expression 'I > 2\s(I)'
_cod_data_source_file jo8b01481_si_001.cif
_cod_data_source_block 3(TBA3H3P2O8)
_cod_original_cell_volume 18031.7(13)
_cod_original_sg_symbol_H-M 'R 3 c'
_cod_database_code 4035126
_shelx_space_group_comment
;
The symmetry employed for this shelxl refinement is uniquely defined
by the following loop, which should always be used as a source of
symmetry information in preference to the above space-group names.
They are only intended as comments.
;
_shelx_estimated_absorpt_t_max 0.975
_shelx_estimated_absorpt_t_min 0.955
_olex2_refinement_description
;
1. Fixed Uiso
 At 1.2 times of:
  All C(H) groups, All C(H,H) groups, All N(H) groups
 At 1.5 times of:
  All C(H,H,H) groups, All O(H) groups
2. Restrained distances
 H6-O7
 1.74 with sigma of 0.01
 H7A-O6
 1.74 with sigma of 0.01
3. Others
 Fixed Sof: Cl1(0.5) H7A(0.5) H6(0.5) C39(0.16667) H39(0.16667)
4.a Ternary CH refined with riding coordinates:
 C39(H39)
4.b Secondary CH2 refined with riding coordinates:
 C24(H24A,H24B), C25(H25A,H25B), C26(H26A,H26B), C27(H27A,H27B), C28(H28A,
 H28B), C29(H29A,H29B), C32(H32A,H32B), C33(H33A,H33B), C34(H34A,H34B),
 C35(H35A,H35B), C36(H36A,H36B), C37(H37A,H37B)
4.c Aromatic/amide H refined with riding coordinates:
 N1(H1), N2(H2), C3(H3), N3(H3A), C4(H4), N4(H4A), C5(H5), C7(H7), C10(H10),
 C11(H11), C12(H12), C14(H14), C17(H17), C19(H19), C20(H20), C21(H21)
4.d Idealised Me refined as rotating group:
 C1(H1A,H1B,H1C), C22(H22A,H22B,H22C), C23(H23A,H23B,H23C), C30(H30A,H30B,
 H30C), C31(H31A,H31B,H31C), C38(H38A,H38B,H38C)
4.e Idealised tetrahedral OH refined as rotating group:
 O7(H7A), O6(H6)
;
_shelx_shelxl_version_number 2014/7
_olex2_submission_special_instructions 'No special instructions were received'

loop_
_space_group_symop_operation_xyz
'x, y, z'
'-y, x-y, z'
'-x+y, -x, z'
'-y, -x, z+1/2'
'-x+y, y, z+1/2'
'x, x-y, z+1/2'
'x+2/3, y+1/3, z+1/3'
'-y+2/3, x-y+1/3, z+1/3'
'-x+y+2/3, -x+1/3, z+1/3'
'-y+2/3, -x+1/3, z+5/6'
'-x+y+2/3, y+1/3, z+5/6'
'x+2/3, x-y+1/3, z+5/6'
'x+1/3, y+2/3, z+2/3'
'-y+1/3, x-y+2/3, z+2/3'
'-x+y+1/3, -x+2/3, z+2/3'
'-y+1/3, -x+2/3, z+7/6'
'-x+y+1/3, y+2/3, z+7/6'
'x+1/3, x-y+2/3, z+7/6'

loop_
_atom_site_label
_atom_site_type_symbol
_atom_site_fract_x
_atom_site_fract_y
_atom_site_fract_z
_atom_site_U_iso_or_equiv
_atom_site_adp_type
_atom_site_occupancy
_atom_site_site_symmetry_order
_atom_site_calc_flag
_atom_site_refinement_flags_posn
_atom_site_refinement_flags_adp
_atom_site_refinement_flags_occupancy
_atom_site_disorder_assembly
_atom_site_disorder_group
C1 C 0.7079(3) 0.5924(3) 0.26381(9) 0.0573(12) Uani 1 1 d . . . . .
H1A H 0.6740 0.5473 0.2546 0.086 Uiso 1 1 calc GR . . . .
H1B H 0.7556 0.6038 0.2582 0.086 Uiso 1 1 calc GR . . . .
H1C H 0.6992 0.6292 0.2560 0.086 Uiso 1 1 calc GR . . . .
N1 N 0.69177(17) 0.47944(17) 0.39427(7) 0.0366(7) Uani 1 1 d . . . . .
H1 H 0.6976 0.4472 0.4037 0.044 Uiso 1 1 calc R . . . .
O1 O 0.70071(19) 0.58817(17) 0.29691(6) 0.0527(8) Uani 1 1 d . . . . .
C2 C 0.7106(2) 0.5389(2) 0.31197(8) 0.0396(8) Uani 1 1 d . . . . .
N2 N 0.66816(17) 0.49982(18) 0.44333(7) 0.0372(7) Uani 1 1 d . . . . .
H2 H 0.6844 0.4716 0.4478 0.045 Uiso 1 1 calc R . . . .
O2 O 0.65665(18) 0.56091(17) 0.40312(6) 0.0480(7) Uani 1 1 d . . . . .
C3 C 0.7295(2) 0.4945(2) 0.29781(9) 0.0447(9) Uani 1 1 d . . . . .
H3 H 0.7377 0.4967 0.2760 0.054 Uiso 1 1 calc R . . . .
N3 N 0.60331(19) 0.45203(18) 0.54827(7) 0.0409(7) Uani 1 1 d . . . . .
H3A H 0.6095 0.4167 0.5434 0.049 Uiso 1 1 calc R . . . .
O3 O 0.57165(18) 0.49673(17) 0.58903(6) 0.0492(7) Uani 1 1 d . . . . .
C4 C 0.7363(2) 0.4464(2) 0.31630(10) 0.0460(10) Uani 1 1 d . . . . .
H4 H 0.7491 0.4154 0.3069 0.055 Uiso 1 1 calc R . . . .
N4 N 0.58693(18) 0.40199(19) 0.59550(7) 0.0429(8) Uani 1 1 d . . . . .
H4A H 0.6031 0.3778 0.5857 0.051 Uiso 1 1 calc R . . . .
O4 O 0.4951(3) 0.4198(3) 0.69674(9) 0.0850(14) Uani 1 1 d . . . . .
C5 C 0.7248(2) 0.4425(2) 0.34801(9) 0.0418(9) Uani 1 1 d . . . . .
H5 H 0.7305 0.4097 0.3602 0.050 Uiso 1 1 calc R . . . .
C6 C 0.70479(19) 0.4874(2) 0.36202(8) 0.0346(7) Uani 1 1 d . . . . .
C7 C 0.6985(2) 0.5355(2) 0.34406(8) 0.0381(8) Uani 1 1 d . . . . .
H7 H 0.6859 0.5667 0.3535 0.046 Uiso 1 1 calc R . . . .
C8 C 0.6708(2) 0.5170(2) 0.41263(8) 0.0357(8) Uani 1 1 d . . . . .
C9 C 0.64307(19) 0.5209(2) 0.46885(8) 0.0333(7) Uani 1 1 d . . . . .
C10 C 0.6301(2) 0.5767(2) 0.46940(8) 0.0407(9) Uani 1 1 d . . . . .
H10 H 0.6351 0.6031 0.4511 0.049 Uiso 1 1 calc R . . . .
C11 C 0.6097(2) 0.5928(2) 0.49739(9) 0.0430(9) Uani 1 1 d . . . . .
H11 H 0.6017 0.6314 0.4980 0.052 Uiso 1 1 calc R . . . .
C12 C 0.6004(2) 0.5543(2) 0.52471(8) 0.0415(9) Uani 1 1 d . . . . .
H12 H 0.5863 0.5664 0.5435 0.050 Uiso 1 1 calc R . . . .
C13 C 0.6123(2) 0.4983(2) 0.52356(8) 0.0369(8) Uani 1 1 d . . . . .
C14 C 0.6335(2) 0.4824(2) 0.49576(8) 0.0344(7) Uani 1 1 d . . . . .
H14 H 0.6418 0.4440 0.4952 0.041 Uiso 1 1 calc R . . . .
C15 C 0.5863(2) 0.4545(2) 0.57880(8) 0.0395(8) Uani 1 1 d . . . . .
C16 C 0.5649(2) 0.3817(2) 0.62657(8) 0.0433(9) Uani 1 1 d . . . . .
C17 C 0.5406(2) 0.4156(3) 0.64563(9) 0.0492(10) Uani 1 1 d . . . . .
H17 H 0.5381 0.4551 0.6384 0.059 Uiso 1 1 calc R . . . .
C18 C 0.5197(3) 0.3901(3) 0.67594(11) 0.0631(14) Uani 1 1 d . . . . .
C19 C 0.5226(4) 0.3330(4) 0.68657(13) 0.082(2) Uani 1 1 d . . . . .
H19 H 0.5081 0.3164 0.7072 0.099 Uiso 1 1 calc R . . . .
C20 C 0.5466(3) 0.2999(4) 0.66733(12) 0.0712(16) Uani 1 1 d . . . . .
H20 H 0.5479 0.2598 0.6746 0.085 Uiso 1 1 calc R . . . .
C21 C 0.5690(3) 0.3241(3) 0.63752(10) 0.0508(10) Uani 1 1 d . . . . .
H21 H 0.5870 0.3018 0.6246 0.061 Uiso 1 1 calc R . . . .
C22 C 0.4962(4) 0.4826(4) 0.68764(13) 0.0811(19) Uani 1 1 d . . . . .
H22A H 0.5439 0.5178 0.6815 0.122 Uiso 1 1 calc GR . . . .
H22B H 0.4812 0.5005 0.7051 0.122 Uiso 1 1 calc GR . . . .
H22C H 0.4642 0.4727 0.6700 0.122 Uiso 1 1 calc GR . . . .
N5 N 0.39252(18) 0.26832(18) 0.50915(8) 0.0411(7) Uani 1 1 d . . . . .
C23 C 0.4415(5) 0.3582(4) 0.39725(13) 0.089(2) Uani 1 1 d . . . . .
H23A H 0.4795 0.3801 0.3820 0.134 Uiso 1 1 calc GR . . . .
H23B H 0.4213 0.3885 0.4007 0.134 Uiso 1 1 calc GR . . . .
H23C H 0.4050 0.3126 0.3894 0.134 Uiso 1 1 calc GR . . . .
C24 C 0.4705(4) 0.3479(4) 0.42808(12) 0.0691(16) Uani 1 1 d . . . . .
H24A H 0.4935 0.3198 0.4243 0.083 Uiso 1 1 calc R . . . .
H24B H 0.5063 0.3942 0.4363 0.083 Uiso 1 1 calc R . . . .
C25 C 0.4120(3) 0.3109(3) 0.45209(10) 0.0517(10) Uani 1 1 d . . . . .
H25A H 0.3909 0.3403 0.4570 0.062 Uiso 1 1 calc R . . . .
H25B H 0.3748 0.2656 0.4436 0.062 Uiso 1 1 calc R . . . .
C26 C 0.4424(2) 0.2980(2) 0.48139(10) 0.0463(9) Uani 1 1 d . . . . .
H26A H 0.4836 0.3430 0.4878 0.056 Uiso 1 1 calc R . . . .
H26B H 0.4594 0.2652 0.4763 0.056 Uiso 1 1 calc R . . . .
C27 C 0.4328(2) 0.2552(2) 0.53435(9) 0.0442(9) Uani 1 1 d . . . . .
H27A H 0.4778 0.2992 0.5376 0.053 Uiso 1 1 calc R . . . .
H27B H 0.4440 0.2196 0.5266 0.053 Uiso 1 1 calc R . . . .
C28 C 0.3969(2) 0.2307(3) 0.56580(9) 0.0469(9) Uani 1 1 d . . . . .
H28A H 0.3467 0.1955 0.5628 0.056 Uiso 1 1 calc R . . . .
H28B H 0.3998 0.2709 0.5774 0.056 Uiso 1 1 calc R . . . .
C29 C 0.4327(3) 0.1984(3) 0.58425(10) 0.0518(10) Uani 1 1 d . . . . .
H29A H 0.4275 0.1569 0.5729 0.062 Uiso 1 1 calc R . . . .
H29B H 0.4835 0.2329 0.5857 0.062 Uiso 1 1 calc R . . . .
C30 C 0.4031(3) 0.1763(3) 0.61683(11) 0.0642(13) Uani 1 1 d . . . . .
H30A H 0.3519 0.1480 0.6158 0.096 Uiso 1 1 calc GR . . . .
H30B H 0.4166 0.2181 0.6296 0.096 Uiso 1 1 calc GR . . . .
H30C H 0.4218 0.1484 0.6262 0.096 Uiso 1 1 calc GR . . . .
C31 C 0.3843(4) 0.4207(4) 0.5743(2) 0.103(3) Uani 1 1 d . . . . .
H31A H 0.3487 0.3709 0.5759 0.154 Uiso 1 1 calc GR . . . .
H31B H 0.3655 0.4493 0.5827 0.154 Uiso 1 1 calc GR . . . .
H31C H 0.4261 0.4297 0.5861 0.154 Uiso 1 1 calc GR . . . .
C32 C 0.4035(4) 0.4393(3) 0.54095(18) 0.0808(18) Uani 1 1 d . . . . .
H32A H 0.4403 0.4893 0.5395 0.097 Uiso 1 1 calc R . . . .
H32B H 0.3619 0.4331 0.5294 0.097 Uiso 1 1 calc R . . . .
C33 C 0.4299(3) 0.3945(3) 0.52618(13) 0.0615(12) Uani 1 1 d . . . . .
H33A H 0.4646 0.3925 0.5402 0.074 Uiso 1 1 calc R . . . .
H33B H 0.4538 0.4163 0.5064 0.074 Uiso 1 1 calc R . . . .
C34 C 0.3701(2) 0.3200(2) 0.51980(11) 0.0481(10) Uani 1 1 d . . . . .
H34A H 0.3420 0.3016 0.5390 0.058 Uiso 1 1 calc R . . . .
H34B H 0.3392 0.3222 0.5037 0.058 Uiso 1 1 calc R . . . .
C35 C 0.3260(2) 0.2015(2) 0.50069(9) 0.0422(9) Uani 1 1 d . . . . .
H35A H 0.3015 0.2125 0.4842 0.051 Uiso 1 1 calc R . . . .
H35B H 0.2950 0.1854 0.5192 0.051 Uiso 1 1 calc R . . . .
C36 C 0.3356(3) 0.1411(2) 0.48939(11) 0.0523(10) Uani 1 1 d . . . . .
H36A H 0.3516 0.1233 0.5069 0.063 Uiso 1 1 calc R . . . .
H36B H 0.3719 0.1581 0.4729 0.063 Uiso 1 1 calc R . . . .
C37 C 0.2665(3) 0.0822(3) 0.47661(12) 0.0603(12) Uani 1 1 d . . . . .
H37A H 0.2699 0.0392 0.4746 0.072 Uiso 1 1 calc R . . . .
H37B H 0.2286 0.0723 0.4917 0.072 Uiso 1 1 calc R . . . .
C38 C 0.2470(4) 0.0987(3) 0.44565(13) 0.084(2) Uani 1 1 d . . . . .
H38A H 0.2847 0.1095 0.4307 0.127 Uiso 1 1 calc GR . . . .
H38B H 0.2402 0.1392 0.4477 0.127 Uiso 1 1 calc GR . . . .
H38C H 0.2034 0.0581 0.4383 0.127 Uiso 1 1 calc GR . . . .
Cl1 Cl 0.64694(17) 0.39731(16) 0.73564(6) 0.0691(7) Uani 0.5 1 d . . . . .
P2 P 0.6667 0.3333 0.53579(4) 0.0385(4) Uani 1 3 d S T P . .
O7 O 0.59827(15) 0.32783(15) 0.52279(6) 0.0401(6) Uani 1 1 d D . . . .
H7A H 0.5955 0.3196 0.5036 0.060 Uiso 0.5 1 calc DGR . . A 1
O8 O 0.6667 0.3333 0.57049(11) 0.0449(11) Uani 1 3 d S T P . .
P1 P 0.6667 0.3333 0.45021(4) 0.0339(3) Uani 1 3 d S T P . .
O5 O 0.6667 0.3333 0.41562(10) 0.0401(11) Uani 1 3 d S T P . .
O6 O 0.59250(14) 0.31122(14) 0.46326(6) 0.0384(6) Uani 1 1 d D . . . .
H6 H 0.5935 0.3108 0.4828 0.058 Uiso 0.5 1 calc DGR . . B 2
C39 C 0.6667 0.3333 0.7230(4) 0.068(5) Uani 0.5 3 d S T P . .
H39 H 0.6667 0.3333 0.6997 0.082 Uiso 0.5 3 calc RS T P . .

loop_
_atom_site_aniso_label
_atom_site_aniso_U_11
_atom_site_aniso_U_22
_atom_site_aniso_U_33
_atom_site_aniso_U_23
_atom_site_aniso_U_13
_atom_site_aniso_U_12
C1 0.082(3) 0.063(3) 0.0243(17) 0.0118(17) 0.0176(19) 0.034(3)
N1 0.0448(17) 0.0459(18) 0.0281(13) 0.0026(12) 0.0029(12) 0.0294(15)
O1 0.083(2) 0.0566(18) 0.0256(12) 0.0093(12) 0.0167(13) 0.0403(17)
C2 0.048(2) 0.040(2) 0.0283(16) 0.0053(14) 0.0114(15) 0.0204(17)
N2 0.0493(18) 0.0488(18) 0.0242(13) 0.0001(12) 0.0000(13) 0.0326(16)
O2 0.074(2) 0.0655(19) 0.0266(12) 0.0048(12) 0.0068(13) 0.0510(17)
C3 0.050(2) 0.045(2) 0.0296(17) -0.0038(15) 0.0123(16) 0.0159(19)
N3 0.056(2) 0.0466(19) 0.0246(13) -0.0009(13) 0.0030(13) 0.0290(17)
O3 0.067(2) 0.0651(19) 0.0263(12) 0.0031(12) 0.0077(12) 0.0416(17)
C4 0.054(2) 0.042(2) 0.041(2) -0.0036(17) 0.0117(18) 0.0237(19)
N4 0.0491(19) 0.056(2) 0.0246(14) 0.0008(14) 0.0022(13) 0.0269(17)
O4 0.121(4) 0.125(4) 0.0501(19) 0.040(2) 0.047(2) 0.092(3)
C5 0.046(2) 0.039(2) 0.0414(19) 0.0004(16) 0.0071(16) 0.0217(18)
C6 0.0342(18) 0.0394(19) 0.0270(15) -0.0024(14) 0.0037(13) 0.0159(15)
C7 0.046(2) 0.044(2) 0.0281(16) 0.0037(14) 0.0087(14) 0.0254(18)
C8 0.0397(19) 0.047(2) 0.0256(15) 0.0023(14) 0.0016(13) 0.0257(17)
C9 0.0340(18) 0.047(2) 0.0242(15) -0.0042(13) -0.0018(13) 0.0238(16)
C10 0.050(2) 0.055(2) 0.0278(17) 0.0009(15) -0.0011(15) 0.035(2)
C11 0.056(2) 0.056(2) 0.0323(17) -0.0008(17) 0.0006(16) 0.040(2)
C12 0.052(2) 0.054(2) 0.0269(16) -0.0064(16) -0.0005(15) 0.033(2)
C13 0.0390(19) 0.044(2) 0.0246(15) -0.0028(14) -0.0032(14) 0.0179(17)
C14 0.0376(18) 0.0391(19) 0.0278(15) -0.0031(14) -0.0016(13) 0.0201(16)
C15 0.044(2) 0.045(2) 0.0274(15) -0.0017(15) 0.0010(14) 0.0206(18)
C16 0.040(2) 0.058(3) 0.0283(18) 0.0041(16) 0.0033(15) 0.0225(19)
C17 0.051(2) 0.068(3) 0.0316(18) 0.0111(18) 0.0098(17) 0.033(2)
C18 0.073(3) 0.091(4) 0.040(2) 0.022(2) 0.025(2) 0.053(3)
C19 0.106(5) 0.119(5) 0.052(3) 0.042(3) 0.044(3) 0.079(4)
C20 0.089(4) 0.092(4) 0.055(3) 0.031(3) 0.027(3) 0.063(4)
C21 0.054(3) 0.062(3) 0.041(2) 0.0086(19) 0.0095(18) 0.033(2)
C22 0.114(5) 0.115(5) 0.049(3) 0.022(3) 0.037(3) 0.083(5)
N5 0.0394(17) 0.0446(18) 0.0376(16) 0.0069(13) 0.0090(14) 0.0198(15)
C23 0.148(7) 0.086(4) 0.043(3) 0.021(3) 0.018(3) 0.064(5)
C24 0.097(4) 0.087(4) 0.049(3) 0.030(3) 0.032(3) 0.065(4)
C25 0.059(3) 0.054(2) 0.040(2) 0.0121(19) 0.0084(19) 0.026(2)
C26 0.045(2) 0.053(2) 0.0379(18) 0.0152(17) 0.0148(17) 0.0217(19)
C27 0.040(2) 0.055(2) 0.0393(19) 0.0079(17) 0.0078(16) 0.0246(19)
C28 0.045(2) 0.065(3) 0.0362(19) 0.0069(18) 0.0093(16) 0.032(2)
C29 0.053(3) 0.071(3) 0.0373(19) 0.0061(19) 0.0014(18) 0.035(2)
C30 0.068(3) 0.090(4) 0.041(2) 0.015(2) 0.006(2) 0.045(3)
C31 0.082(5) 0.083(5) 0.117(6) -0.021(4) 0.035(4) 0.022(4)
C32 0.078(4) 0.058(3) 0.097(5) -0.005(3) 0.011(3) 0.026(3)
C33 0.063(3) 0.056(3) 0.057(3) -0.003(2) 0.001(2) 0.023(2)
C34 0.046(2) 0.052(2) 0.048(2) 0.0077(18) 0.0085(17) 0.026(2)
C35 0.043(2) 0.045(2) 0.0379(19) 0.0064(16) 0.0052(16) 0.0211(18)
C36 0.062(3) 0.048(2) 0.048(2) 0.0073(18) 0.007(2) 0.028(2)
C37 0.070(3) 0.052(3) 0.049(2) -0.001(2) -0.004(2) 0.022(2)
C38 0.131(6) 0.065(4) 0.050(3) -0.010(2) -0.023(3) 0.044(4)
Cl1 0.0832(18) 0.0767(17) 0.0512(12) -0.0141(12) -0.0088(12) 0.0428(15)
P2 0.0445(6) 0.0445(6) 0.0267(7) 0.000 0.000 0.0222(3)
O7 0.0471(15) 0.0452(15) 0.0292(12) -0.0012(11) 0.0005(11) 0.0240(13)
O8 0.0521(18) 0.0521(18) 0.031(2) 0.000 0.000 0.0261(9)
P1 0.0380(5) 0.0380(5) 0.0256(6) 0.000 0.000 0.0190(3)
O5 0.0488(17) 0.0488(17) 0.0227(19) 0.000 0.000 0.0244(9)
O6 0.0414(14) 0.0440(15) 0.0302(12) -0.0019(11) 0.0008(10) 0.0216(12)
C39 0.087(8) 0.087(8) 0.031(6) 0.000 0.000 0.044(4)

loop_
_atom_type_symbol
_atom_type_description
_atom_type_scat_dispersion_real
_atom_type_scat_dispersion_imag
_atom_type_scat_source
C C 0.0033 0.0016 'International Tables Vol C Tables 4.2.6.8 and 6.1.1.4'
H H 0.0000 0.0000 'International Tables Vol C Tables 4.2.6.8 and 6.1.1.4'
Cl Cl 0.1484 0.1585 'International Tables Vol C Tables 4.2.6.8 and 6.1.1.4'
N N 0.0061 0.0033 'International Tables Vol C Tables 4.2.6.8 and 6.1.1.4'
O O 0.0106 0.0060 'International Tables Vol C Tables 4.2.6.8 and 6.1.1.4'
P P 0.1023 0.0942 'International Tables Vol C Tables 4.2.6.8 and 6.1.1.4'

loop_
_geom_angle_atom_site_label_1
_geom_angle_atom_site_label_2
_geom_angle_atom_site_label_3
_geom_angle
_geom_angle_site_symmetry_1
_geom_angle_site_symmetry_3
H1A C1 H1B 109.5 . .
H1A C1 H1C 109.5 . .
H1B C1 H1C 109.5 . .
O1 C1 H1A 109.5 . .
O1 C1 H1B 109.5 . .
O1 C1 H1C 109.5 . .
C6 N1 H1 116.7 . .
C8 N1 H1 116.7 . .
C8 N1 C6 126.6(3) . .
C2 O1 C1 117.8(3) . .
O1 C2 C3 125.1(3) . .
O1 C2 C7 114.0(3) . .
C3 C2 C7 120.8(4) . .
C8 N2 H2 115.4 . .
C8 N2 C9 129.1(3) . .
C9 N2 H2 115.4 . .
C2 C3 H3 120.9 . .
C2 C3 C4 118.2(3) . .
C4 C3 H3 120.9 . .
C13 N3 H3A 115.5 . .
C15 N3 H3A 115.5 . .
C15 N3 C13 129.1(4) . .
C3 C4 H4 119.1 . .
C5 C4 C3 121.8(4) . .
C5 C4 H4 119.1 . .
C15 N4 H4A 116.0 . .
C15 N4 C16 128.0(4) . .
C16 N4 H4A 116.0 . .
C18 O4 C22 117.7(4) . .
C4 C5 H5 120.3 . .
C4 C5 C6 119.4(4) . .
C6 C5 H5 120.3 . .
C5 C6 N1 116.8(3) . .
C7 C6 N1 123.8(3) . .
C7 C6 C5 119.4(3) . .
C2 C7 H7 119.8 . .
C6 C7 C2 120.4(4) . .
C6 C7 H7 119.8 . .
N2 C8 N1 111.5(3) . .
O2 C8 N1 125.2(3) . .
O2 C8 N2 123.3(3) . .
C10 C9 N2 126.2(3) . .
C14 C9 N2 114.4(3) . .
C14 C9 C10 119.3(3) . .
C9 C10 H10 120.9 . .
C11 C10 C9 118.3(3) . .
C11 C10 H10 120.9 . .
C10 C11 H11 118.7 . .
C10 C11 C12 122.6(4) . .
C12 C11 H11 118.7 . .
C11 C12 H12 120.9 . .
C13 C12 C11 118.2(3) . .
C13 C12 H12 120.9 . .
C12 C13 N3 126.5(3) . .
C12 C13 C14 119.5(3) . .
C14 C13 N3 114.0(3) . .
C9 C14 C13 122.0(4) . .
C9 C14 H14 119.0 . .
C13 C14 H14 119.0 . .
O3 C15 N3 124.2(4) . .
O3 C15 N4 125.4(3) . .
N4 C15 N3 110.4(3) . .
C17 C16 N4 123.5(4) . .
C17 C16 C21 120.5(4) . .
C21 C16 N4 116.0(4) . .
C16 C17 H17 121.0 . .
C16 C17 C18 118.1(5) . .
C18 C17 H17 121.0 . .
O4 C18 C17 122.9(5) . .
C19 C18 O4 115.6(4) . .
C19 C18 C17 121.5(5) . .
C18 C19 H19 120.2 . .
C18 C19 C20 119.6(5) . .
C20 C19 H19 120.2 . .
C19 C20 H20 119.6 . .
C19 C20 C21 120.7(5) . .
C21 C20 H20 119.6 . .
C16 C21 H21 120.2 . .
C20 C21 C16 119.5(4) . .
C20 C21 H21 120.2 . .
O4 C22 H22A 109.5 . .
O4 C22 H22B 109.5 . .
O4 C22 H22C 109.5 . .
H22A C22 H22B 109.5 . .
H22A C22 H22C 109.5 . .
H22B C22 H22C 109.5 . .
C27 N5 C26 106.0(3) . .
C27 N5 C34 111.5(3) . .
C34 N5 C26 110.3(3) . .
C35 N5 C26 111.5(3) . .
C35 N5 C27 111.1(3) . .
C35 N5 C34 106.4(3) . .
H23A C23 H23B 109.5 . .
H23A C23 H23C 109.5 . .
H23B C23 H23C 109.5 . .
C24 C23 H23A 109.5 . .
C24 C23 H23B 109.5 . .
C24 C23 H23C 109.5 . .
C23 C24 H24A 109.4 . .
C23 C24 H24B 109.4 . .
H24A C24 H24B 108.0 . .
C25 C24 C23 111.0(5) . .
C25 C24 H24A 109.4 . .
C25 C24 H24B 109.4 . .
C24 C25 H25A 109.9 . .
C24 C25 H25B 109.9 . .
H25A C25 H25B 108.3 . .
C26 C25 C24 109.1(4) . .
C26 C25 H25A 109.9 . .
C26 C25 H25B 109.9 . .
N5 C26 H26A 108.3 . .
N5 C26 H26B 108.3 . .
C25 C26 N5 116.0(4) . .
C25 C26 H26A 108.3 . .
C25 C26 H26B 108.3 . .
H26A C26 H26B 107.4 . .
N5 C27 H27A 108.1 . .
N5 C27 H27B 108.1 . .
N5 C27 C28 116.9(3) . .
H27A C27 H27B 107.3 . .
C28 C27 H27A 108.1 . .
C28 C27 H27B 108.1 . .
C27 C28 H28A 109.8 . .
C27 C28 H28B 109.8 . .
C27 C28 C29 109.3(3) . .
H28A C28 H28B 108.3 . .
C29 C28 H28A 109.8 . .
C29 C28 H28B 109.8 . .
C28 C29 H29A 109.0 . .
C28 C29 H29B 109.0 . .
H29A C29 H29B 107.8 . .
C30 C29 C28 113.0(4) . .
C30 C29 H29A 109.0 . .
C30 C29 H29B 109.0 . .
C29 C30 H30A 109.5 . .
C29 C30 H30B 109.5 . .
C29 C30 H30C 109.5 . .
H30A C30 H30B 109.5 . .
H30A C30 H30C 109.5 . .
H30B C30 H30C 109.5 . .
H31A C31 H31B 109.5 . .
H31A C31 H31C 109.5 . .
H31B C31 H31C 109.5 . .
C32 C31 H31A 109.5 . .
C32 C31 H31B 109.5 . .
C32 C31 H31C 109.5 . .
C31 C32 H32A 109.2 . .
C31 C32 H32B 109.2 . .
C31 C32 C33 111.9(6) . .
H32A C32 H32B 107.9 . .
C33 C32 H32A 109.2 . .
C33 C32 H32B 109.2 . .
C32 C33 H33A 109.3 . .
C32 C33 H33B 109.3 . .
C32 C33 C34 111.7(5) . .
H33A C33 H33B 107.9 . .
C34 C33 H33A 109.3 . .
C34 C33 H33B 109.3 . .
N5 C34 C33 115.5(4) . .
N5 C34 H34A 108.4 . .
N5 C34 H34B 108.4 . .
C33 C34 H34A 108.4 . .
C33 C34 H34B 108.4 . .
H34A C34 H34B 107.5 . .
N5 C35 H35A 108.3 . .
N5 C35 H35B 108.3 . .
N5 C35 C36 115.8(4) . .
H35A C35 H35B 107.4 . .
C36 C35 H35A 108.3 . .
C36 C35 H35B 108.3 . .
C35 C36 H36A 109.7 . .
C35 C36 H36B 109.7 . .
C35 C36 C37 110.0(4) . .
H36A C36 H36B 108.2 . .
C37 C36 H36A 109.7 . .
C37 C36 H36B 109.7 . .
C36 C37 H37A 108.9 . .
C36 C37 H37B 108.9 . .
H37A C37 H37B 107.7 . .
C38 C37 C36 113.5(5) . .
C38 C37 H37A 108.9 . .
C38 C37 H37B 108.9 . .
C37 C38 H38A 109.5 . .
C37 C38 H38B 109.5 . .
C37 C38 H38C 109.5 . .
H38A C38 H38B 109.5 . .
H38A C38 H38C 109.5 . .
H38B C38 H38C 109.5 . .
O7 P2 O7 107.80(11) 2_655 .
O7 P2 O7 107.80(11) 3_665 .
O7 P2 O7 107.80(11) 2_655 3_665
O8 P2 O7 111.09(10) . 2_655
O8 P2 O7 111.09(11) . 3_665
O8 P2 O7 111.09(11) . .
P2 O7 H7A 109.5 . .
O5 P1 O6 111.11(11) . .
O5 P1 O6 111.11(11) . 3_665
O5 P1 O6 111.11(11) . 2_655
O6 P1 O6 107.78(11) 2_655 .
O6 P1 O6 107.78(11) 3_665 .
O6 P1 O6 107.78(11) 2_655 3_665
P1 O6 H6 109.5 . .
Cl1 C39 Cl1 110.9(5) 3_665 .
Cl1 C39 Cl1 110.9(5) 2_655 .
Cl1 C39 Cl1 110.9(5) 3_665 2_655
Cl1 C39 H39 108.0 3_665 .
Cl1 C39 H39 108.0 2_655 .
Cl1 C39 H39 108.0 . .

loop_
_geom_bond_atom_site_label_1
_geom_bond_atom_site_label_2
_geom_bond_distance
_geom_bond_site_symmetry_2
C1 H1A 0.9800 .
C1 H1B 0.9800 .
C1 H1C 0.9800 .
C1 O1 1.429(4) .
N1 H1 0.8800 .
N1 C6 1.408(4) .
N1 C8 1.379(5) .
O1 C2 1.370(5) .
C2 C3 1.382(6) .
C2 C7 1.399(5) .
N2 H2 0.8800 .
N2 C8 1.366(4) .
N2 C9 1.407(5) .
O2 C8 1.224(5) .
C3 H3 0.9500 .
C3 C4 1.390(7) .
N3 H3A 0.8800 .
N3 C13 1.415(5) .
N3 C15 1.373(5) .
O3 C15 1.208(5) .
C4 H4 0.9500 .
C4 C5 1.381(6) .
N4 H4A 0.8800 .
N4 C15 1.367(6) .
N4 C16 1.415(5) .
O4 C18 1.370(6) .
O4 C22 1.425(7) .
C5 H5 0.9500 .
C5 C6 1.404(5) .
C6 C7 1.372(5) .
C7 H7 0.9500 .
C9 C10 1.394(6) .
C9 C14 1.386(5) .
C10 H10 0.9500 .
C10 C11 1.390(5) .
C11 H11 0.9500 .
C11 C12 1.402(6) .
C12 H12 0.9500 .
C12 C13 1.384(6) .
C13 C14 1.390(5) .
C14 H14 0.9500 .
C16 C17 1.384(6) .
C16 C21 1.395(7) .
C17 H17 0.9500 .
C17 C18 1.402(6) .
C18 C19 1.368(8) .
C19 H19 0.9500 .
C19 C20 1.371(8) .
C20 H20 0.9500 .
C20 C21 1.380(6) .
C21 H21 0.9500 .
C22 H22A 0.9800 .
C22 H22B 0.9800 .
C22 H22C 0.9800 .
N5 C26 1.529(5) .
N5 C27 1.516(5) .
N5 C34 1.519(6) .
N5 C35 1.512(5) .
C23 H23A 0.9800 .
C23 H23B 0.9800 .
C23 H23C 0.9800 .
C23 C24 1.536(8) .
C24 H24A 0.9900 .
C24 H24B 0.9900 .
C24 C25 1.529(7) .
C25 H25A 0.9900 .
C25 H25B 0.9900 .
C25 C26 1.517(6) .
C26 H26A 0.9900 .
C26 H26B 0.9900 .
C27 H27A 0.9900 .
C27 H27B 0.9900 .
C27 C28 1.522(5) .
C28 H28A 0.9900 .
C28 H28B 0.9900 .
C28 C29 1.522(6) .
C29 H29A 0.9900 .
C29 H29B 0.9900 .
C29 C30 1.518(6) .
C30 H30A 0.9800 .
C30 H30B 0.9800 .
C30 H30C 0.9800 .
C31 H31A 0.9800 .
C31 H31B 0.9800 .
C31 H31C 0.9800 .
C31 C32 1.491(11) .
C32 H32A 0.9900 .
C32 H32B 0.9900 .
C32 C33 1.510(9) .
C33 H33A 0.9900 .
C33 H33B 0.9900 .
C33 C34 1.529(7) .
C34 H34A 0.9900 .
C34 H34B 0.9900 .
C35 H35A 0.9900 .
C35 H35B 0.9900 .
C35 C36 1.525(6) .
C36 H36A 0.9900 .
C36 H36B 0.9900 .
C36 C37 1.526(7) .
C37 H37A 0.9900 .
C37 H37B 0.9900 .
C37 C38 1.497(8) .
C38 H38A 0.9800 .
C38 H38B 0.9800 .
C38 H38C 0.9800 .
Cl1 C39 1.754(6) .
P2 O7 1.553(3) .
P2 O7 1.553(3) 2_655
P2 O7 1.553(3) 3_665
P2 O8 1.491(5) .
O7 H7A 0.8400 .
P1 O5 1.487(4) .
P1 O6 1.556(3) 2_655
P1 O6 1.556(3) 3_665
P1 O6 1.556(3) .
O6 H6 0.8400 .
C39 Cl1 1.754(6) 3_665
C39 Cl1 1.754(6) 2_655
C39 H39 1.0000 .

loop_
_geom_hbond_atom_site_label_D
_geom_hbond_atom_site_label_H
_geom_hbond_atom_site_label_A
_geom_hbond_distance_DH
_geom_hbond_distance_HA
_geom_hbond_distance_DA
_geom_hbond_angle_DHA
_geom_hbond_site_symmetry_A
N1 H1 O5 0.88 2.30 3.116(3) 153.8 .
N2 H2 O6 0.88 2.02 2.892(4) 173.2 3_665
N3 H3A O7 0.88 2.05 2.895(4) 161.9 .
N4 H4A O8 0.88 2.17 3.029(4) 164.2 .
C7 H7 O2 0.95 2.21 2.849(4) 123.4 .
C17 H17 O3 0.95 2.28 2.890(5) 121.1 .
O7 H7A O6 0.84 1.74 2.579(3) 174.3 .

loop_
_geom_torsion_atom_site_label_1
_geom_torsion_atom_site_label_2
_geom_torsion_atom_site_label_3
_geom_torsion_atom_site_label_4
_geom_torsion
C1 O1 C2 C3 2.4(6)
C1 O1 C2 C7 -176.4(4)
N1 C6 C7 C2 -178.3(4)
O1 C2 C3 C4 -178.9(4)
O1 C2 C7 C6 178.4(4)
C2 C3 C4 C5 -0.2(7)
N2 C9 C10 C11 -175.8(4)
N2 C9 C14 C13 176.8(3)
C3 C2 C7 C6 -0.5(6)
C3 C4 C5 C6 1.0(7)
N3 C13 C14 C9 178.2(3)
C4 C5 C6 N1 178.1(4)
C4 C5 C6 C7 -1.5(6)
N4 C16 C17 C18 179.5(5)
N4 C16 C21 C20 -178.3(5)
O4 C18 C19 C20 -180.0(6)
C5 C6 C7 C2 1.3(6)
C6 N1 C8 N2 -175.3(4)
C6 N1 C8 O2 4.2(7)
C7 C2 C3 C4 0.0(6)
C8 N1 C6 C5 -179.2(4)
C8 N1 C6 C7 0.4(6)
C8 N2 C9 C10 -15.8(7)
C8 N2 C9 C14 166.6(4)
C9 N2 C8 N1 -173.2(4)
C9 N2 C8 O2 7.3(7)
C9 C10 C11 C12 -1.3(6)
C10 C9 C14 C13 -0.9(6)
C10 C11 C12 C13 0.2(6)
C11 C12 C13 N3 -177.6(4)
C11 C12 C13 C14 0.6(6)
C12 C13 C14 C9 -0.2(6)
C13 N3 C15 O3 4.8(7)
C13 N3 C15 N4 -176.3(4)
C14 C9 C10 C11 1.6(6)
C15 N3 C13 C12 -5.2(7)
C15 N3 C13 C14 176.5(4)
C15 N4 C16 C17 -2.4(7)
C15 N4 C16 C21 177.7(4)
C16 N4 C15 N3 -172.2(4)
C16 N4 C15 O3 6.6(7)
C16 C17 C18 O4 179.8(5)
C16 C17 C18 C19 -0.4(9)
C17 C16 C21 C20 1.8(7)
C17 C18 C19 C20 0.1(11)
C18 C19 C20 C21 1.1(11)
C19 C20 C21 C16 -2.1(9)
C21 C16 C17 C18 -0.6(7)
C22 O4 C18 C17 -5.0(9)
C22 O4 C18 C19 175.2(7)
N5 C27 C28 C29 162.0(4)
N5 C35 C36 C37 -170.5(3)
C23 C24 C25 C26 176.7(5)
C24 C25 C26 N5 173.7(4)
C26 N5 C27 C28 175.3(4)
C26 N5 C34 C33 -52.4(5)
C26 N5 C35 C36 60.0(4)
C27 N5 C26 C25 175.9(4)
C27 N5 C34 C33 65.1(5)
C27 N5 C35 C36 -58.0(4)
C27 C28 C29 C30 176.6(4)
C31 C32 C33 C34 74.3(7)
C32 C33 C34 N5 -171.8(5)
C34 N5 C26 C25 -63.2(5)
C34 N5 C27 C28 55.2(5)
C34 N5 C35 C36 -179.6(3)
C35 N5 C26 C25 54.8(5)
C35 N5 C27 C28 -63.4(5)
C35 N5 C34 C33 -173.5(4)
C35 C36 C37 C38 73.4(6)
